data_4022126
loop_
_publ_author_name
'Mikkel F. Jacobsen'
'Martin M. Knudsen'
'Kurt V. Gothelf'

_publ_section_title
;
 Efficient N-Arylation and N-Alkenylation of the Five DNA/RNA
 Nucleobases
;
_journal_name_full 'Journal of Organic Chemistry'
_journal_page_first 9183
_journal_page_last 9190
_journal_paper_doi 10.1021/jo061694i
_journal_volume 71
_journal_year 2006
_chemical_compound_source 'synthesis as described'
_chemical_formula_moiety 'C22 H25 Cl1 F1 N5 O4'
_chemical_formula_sum 'C22 H25 Cl F N5 O4'
_chemical_formula_weight 477.92
_chemical_name_systematic
;
 ?
;
_space_group_IT_number 2
_space_group_name_Hall '-P 1'
_space_group_name_H-M_alt 'P -1'
_symmetry_cell_setting triclinic
_symmetry_Int_Tables_number 2
_symmetry_space_group_name_Hall '-P 1'
_symmetry_space_group_name_H-M 'P -1'
_atom_sites_solution_hydrogens geom
_atom_sites_solution_primary direct
_atom_sites_solution_secondary difmap
_audit_conform_dict_location ftp://ftp.iucr.org/pub/cif_core.dic
_audit_conform_dict_name cif_core.dic
_audit_conform_dict_version 2.3
_audit_creation_date 2006-07-04T09:16:28-00:00
_audit_creation_method 'WinGX routine CIF_UPDATE'
_cell_angle_alpha 105.919(3)
_cell_angle_beta 94.997(3)
_cell_angle_gamma 107.106(4)
_cell_formula_units_Z 2
_cell_length_a 8.8227(9)
_cell_length_b 11.4224(8)
_cell_length_c 12.8723(13)
_cell_measurement_reflns_used 735
_cell_measurement_temperature 150(2)
_cell_measurement_theta_max 23.5
_cell_measurement_theta_min 2.55
_cell_measurement_wavelength 0.71073
_cell_volume 1172.26(19)
_computing_cell_refinement 'Saint+ (Bruker-Nonius, 2006)'
_computing_data_collection 'Apex2 (Bruker-Nonius, 2006)'
_computing_data_reduction 'Saint+ (Bruker-Nonius, 2006)'
_computing_molecular_graphics 'Ortep-3 for Windows (Farrugia, 1997)'
_computing_publication_material 'WinGX publication routines (Farrugia, 1999)'
_computing_structure_refinement 'SHELXL-97 (Sheldrick, 1997)'
_computing_structure_solution 'SHELXS-97 (Sheldrick, 1997)'
_diffrn_ambient_temperature 150(2)
_diffrn_measured_fraction_theta_full 0.711
_diffrn_measured_fraction_theta_max 0.711
_diffrn_radiation_monochromator graphite
_diffrn_radiation_probe x-ray
_diffrn_radiation_type MoK\a
_diffrn_radiation_wavelength 0.71073
_diffrn_reflns_av_R_equivalents 0.0475
_diffrn_reflns_av_unetI/netI 0.1239
_diffrn_reflns_limit_h_max 10
_diffrn_reflns_limit_h_min -10
_diffrn_reflns_limit_k_max 13
_diffrn_reflns_limit_k_min -13
_diffrn_reflns_limit_l_max 9
_diffrn_reflns_limit_l_min -16
_diffrn_reflns_number 4286
_diffrn_reflns_theta_full 26.38
_diffrn_reflns_theta_max 26.38
_diffrn_reflns_theta_min 1.67
_exptl_absorpt_coefficient_mu 0.209
_exptl_absorpt_correction_type none
_exptl_crystal_colour colorless
_exptl_crystal_density_diffrn 1.354
_exptl_crystal_density_method 'not measured'
_exptl_crystal_description prism
_exptl_crystal_F_000 500
_exptl_crystal_size_max 0.27
_exptl_crystal_size_mid 0.1
_exptl_crystal_size_min 0.07
_refine_diff_density_max 0.205
_refine_diff_density_min -0.203
_refine_diff_density_rms 0.048
_refine_ls_extinction_method none
_refine_ls_goodness_of_fit_ref 0.757
_refine_ls_hydrogen_treatment constr
_refine_ls_matrix_type full
_refine_ls_number_parameters 305
_refine_ls_number_reflns 3413
_refine_ls_number_restraints 0
_refine_ls_restrained_S_all 0.757
_refine_ls_R_factor_all 0.0968
_refine_ls_R_factor_gt 0.0425
_refine_ls_shift/su_max 0.001
_refine_ls_shift/su_mean 0
_refine_ls_structure_factor_coef Fsqd
_refine_ls_weighting_details 'calc w=1/[\s^2^(Fo^2^)+(0.0040P)^2^+0.0000P] where P=(Fo^2^+2Fc^2^)/3'
_refine_ls_weighting_scheme calc
_refine_ls_wR_factor_gt 0.0577
_refine_ls_wR_factor_ref 0.0665
_reflns_number_gt 1855
_reflns_number_total 3413
_reflns_threshold_expression >2sigma(I)
_cod_data_source_file jo061694isi20060815_013223.cif
_cod_database_code 4022126

loop_
_symmetry_equiv_pos_as_xyz
'x, y, z'
'-x, -y, -z'

loop_
_atom_site_label
_atom_site_type_symbol
_atom_site_fract_x
_atom_site_fract_y
_atom_site_fract_z
_atom_site_U_iso_or_equiv
_atom_site_adp_type
_atom_site_occupancy
_atom_site_symmetry_multiplicity
_atom_site_calc_flag
_atom_site_refinement_flags
Cl Cl 0.36380(12) 0.53911(8) 0.17999(6) 0.0303(2) Uani 1 1 d .
F F 0.1575(2) 0.54700(16) 0.96246(12) 0.0367(5) Uani 1 1 d .
C1 C 0.3301(4) 0.5547(3) 0.3898(2) 0.0199(8) Uani 1 1 d .
C2 C 0.2987(4) 0.4757(3) 0.2824(2) 0.0196(8) Uani 1 1 d .
C3 C 0.2646(4) 0.4910(3) 0.4629(2) 0.0180(8) Uani 1 1 d .
C4 C 0.3932(4) 0.6994(3) 0.5448(2) 0.0241(9) Uani 1 1 d .
H4 H 0.4372 0.7799 0.6016 0.029 Uiso 1 1 calc R
C5 C 0.1970(4) 0.5574(3) 0.8639(2) 0.0256(9) Uani 1 1 d .
C6 C 0.1659(4) 0.3036(3) 0.3333(2) 0.0226(9) Uani 1 1 d .
C7 C 0.3827(4) 0.6439(3) 0.7616(2) 0.0214(8) Uani 1 1 d .
H7 H 0.4853 0.6971 0.7564 0.026 Uiso 1 1 calc R
C8 C 0.2671(4) 0.5732(3) 0.6674(2) 0.0192(8) Uani 1 1 d .
C9 C -0.2402(4) -0.0663(3) 0.3693(3) 0.0238(8) Uani 1 1 d .
C10 C 0.3482(4) 0.6367(3) 0.8637(2) 0.0227(8) Uani 1 1 d .
C11 C -0.0646(4) 0.1259(3) 0.3369(2) 0.0221(9) Uani 1 1 d .
C12 C -0.3780(4) -0.0857(3) 0.2810(2) 0.0376(10) Uani 1 1 d .
H12A H -0.3951 -0.0031 0.288 0.056 Uiso 1 1 calc R
H12B H -0.4763 -0.1477 0.289 0.056 Uiso 1 1 calc R
H12C H -0.3519 -0.1188 0.2085 0.056 Uiso 1 1 calc R
C13 C 0.0799(4) 0.4858(3) 0.7710(2) 0.0234(8) Uani 1 1 d .
H13 H -0.0225 0.4323 0.7763 0.028 Uiso 1 1 calc R
C14 C 0.1575(5) 0.0875(3) 0.2353(2) 0.0230(9) Uani 1 1 d .
C15 C 0.1163(4) 0.4943(3) 0.6699(2) 0.0223(8) Uani 1 1 d .
H15 H 0.0393 0.4469 0.6042 0.027 Uiso 1 1 calc R
C16 C 0.0919(4) -0.1266(3) 0.1008(2) 0.0251(9) Uani 1 1 d .
C17 C -0.2122(4) -0.1929(3) 0.3633(2) 0.0350(10) Uani 1 1 d .
H17A H -0.1936 -0.2319 0.2897 0.053 Uiso 1 1 calc R
H17B H -0.3072 -0.2519 0.3782 0.053 Uiso 1 1 calc R
H17C H -0.1177 -0.1766 0.418 0.053 Uiso 1 1 calc R
C18 C 0.4712(4) 0.7085(3) 0.9670(2) 0.0341(10) Uani 1 1 d .
H18A H 0.4235 0.7563 1.0225 0.051 Uiso 1 1 calc R
H18B H 0.564 0.7691 0.9515 0.051 Uiso 1 1 calc R
H18C H 0.5066 0.6471 0.9945 0.051 Uiso 1 1 calc R
C19 C -0.0695(4) -0.2235(3) 0.0411(2) 0.0379(10) Uani 1 1 d .
H19A H -0.1395 -0.2394 0.0943 0.057 Uiso 1 1 calc R
H19B H -0.0552 -0.3045 0.0002 0.057 Uiso 1 1 calc R
H19C H -0.1189 -0.1899 -0.0101 0.057 Uiso 1 1 calc R
C20 C 0.1975(4) -0.0843(3) 0.0205(2) 0.0365(10) Uani 1 1 d .
H20A H 0.2148 -0.1596 -0.0287 0.055 Uiso 1 1 calc R
H20B H 0.3017 -0.0214 0.0617 0.055 Uiso 1 1 calc R
H20C H 0.1436 -0.0448 -0.0229 0.055 Uiso 1 1 calc R
C21 C -0.2624(4) -0.0002(3) 0.4844(2) 0.0351(9) Uani 1 1 d .
H21A H -0.1663 0.0161 0.5377 0.053 Uiso 1 1 calc R
H21B H -0.3569 -0.0561 0.5025 0.053 Uiso 1 1 calc R
H21C H -0.2782 0.0818 0.4868 0.053 Uiso 1 1 calc R
C22 C 0.1745(4) -0.1737(3) 0.1814(2) 0.0326(9) Uani 1 1 d .
H22A H 0.1074 -0.1884 0.2364 0.049 Uiso 1 1 calc R
H22B H 0.2795 -0.1086 0.218 0.049 Uiso 1 1 calc R
H22C H 0.1899 -0.2547 0.1418 0.049 Uiso 1 1 calc R
N1 N 0.0823(3) 0.1689(2) 0.29931(18) 0.0204(7) Uani 1 1 d .
N2 N 0.1858(3) 0.3669(2) 0.44028(18) 0.0200(7) Uani 1 1 d .
N3 N 0.2179(3) 0.3511(2) 0.25272(18) 0.0214(7) Uani 1 1 d .
N4 N 0.3067(3) 0.5861(2) 0.56339(19) 0.0206(7) Uani 1 1 d .
N5 N 0.4089(3) 0.6855(2) 0.44245(19) 0.0238(7) Uani 1 1 d .
O1 O -0.1482(3) 0.19119(19) 0.35852(16) 0.0310(6) Uani 1 1 d .
O2 O -0.0838(3) 0.01044(19) 0.34770(16) 0.0222(6) Uani 1 1 d .
O3 O 0.3013(3) 0.1166(2) 0.24504(16) 0.0278(6) Uani 1 1 d .
O4 O 0.0450(3) -0.0151(2) 0.16455(15) 0.0227(6) Uani 1 1 d .

loop_
_atom_site_aniso_label
_atom_site_aniso_U_11
_atom_site_aniso_U_22
_atom_site_aniso_U_33
_atom_site_aniso_U_23
_atom_site_aniso_U_13
_atom_site_aniso_U_12
Cl 0.0416(7) 0.0265(6) 0.0235(4) 0.0124(4) 0.0112(4) 0.0067(6)
F 0.0437(15) 0.0432(14) 0.0231(10) 0.0123(10) 0.0133(10) 0.0106(14)
C1 0.023(2) 0.015(2) 0.0200(17) 0.0052(16) 0.0049(16) 0.005(2)
C2 0.019(2) 0.018(2) 0.0210(17) 0.0107(17) 0.0048(17) 0.000(2)
C3 0.020(2) 0.009(2) 0.0173(17) -0.0017(16) 0.0019(16) 0.000(2)
C4 0.024(2) 0.013(2) 0.0268(19) 0.0004(17) 0.0035(17) -0.001(2)
C5 0.036(3) 0.027(3) 0.0161(17) 0.0077(17) 0.0090(17) 0.013(2)
C6 0.021(2) 0.019(2) 0.0269(18) 0.0074(17) 0.0039(17) 0.005(2)
C7 0.017(2) 0.015(2) 0.0269(18) 0.0025(16) 0.0063(16) 0.001(2)
C8 0.024(2) 0.011(2) 0.0181(17) 0.0014(16) 0.0041(16) 0.002(2)
C9 0.012(2) 0.019(2) 0.034(2) 0.0091(17) 0.0018(17) -0.003(2)
C10 0.022(2) 0.020(2) 0.0211(17) 0.0013(17) 0.0009(16) 0.004(2)
C11 0.024(3) 0.016(2) 0.0188(17) 0.0017(17) -0.0005(17) 0.000(2)
C12 0.025(3) 0.030(3) 0.048(2) 0.0115(19) -0.0078(19) -0.001(2)
C13 0.015(2) 0.018(2) 0.0335(19) 0.0093(17) 0.0060(17) -0.002(2)
C14 0.032(3) 0.019(2) 0.0216(17) 0.0106(17) 0.0079(18) 0.009(2)
C15 0.025(2) 0.016(2) 0.0203(17) 0.0015(16) 0.0016(16) 0.002(2)
C16 0.029(2) 0.012(2) 0.0271(18) -0.0025(16) -0.0001(17) 0.007(2)
C17 0.031(3) 0.030(2) 0.047(2) 0.0205(19) 0.009(2) 0.006(2)
C18 0.029(3) 0.043(3) 0.0212(17) 0.0050(18) 0.0003(16) 0.005(2)
C19 0.041(3) 0.022(2) 0.036(2) -0.0077(18) -0.0053(19) 0.008(3)
C20 0.048(3) 0.029(2) 0.036(2) 0.0077(18) 0.0191(19) 0.017(2)
C21 0.033(3) 0.039(2) 0.0332(19) 0.0134(17) 0.0108(18) 0.008(2)
C22 0.036(3) 0.026(2) 0.0351(19) 0.0087(17) 0.0042(18) 0.010(2)
N1 0.0222(19) 0.0079(18) 0.0235(15) 0.0002(13) 0.0058(14) -0.0022(17)
N2 0.026(2) 0.0121(19) 0.0155(14) -0.0001(13) 0.0030(14) 0.0007(18)
N3 0.021(2) 0.021(2) 0.0205(14) 0.0067(14) 0.0034(14) 0.0033(19)
N4 0.025(2) 0.0131(17) 0.0190(14) 0.0036(13) 0.0063(13) -0.0005(17)
N5 0.028(2) 0.0163(19) 0.0221(14) 0.0029(13) 0.0081(14) 0.0016(18)
O1 0.0246(16) 0.0201(15) 0.0462(14) 0.0081(12) 0.0099(12) 0.0057(15)
O2 0.0169(16) 0.0134(15) 0.0306(13) 0.0069(11) 0.0014(11) -0.0025(14)
O3 0.0157(16) 0.0188(15) 0.0377(14) 0.0016(11) 0.0038(12) -0.0033(15)
O4 0.0230(16) 0.0139(14) 0.0221(11) -0.0033(10) -0.0007(11) 0.0027(14)

loop_
_atom_type_symbol
_atom_type_description
_atom_type_scat_dispersion_real
_atom_type_scat_dispersion_imag
_atom_type_scat_source
C C 0.003 0.002 'International Tables Vol C Tables 4.2.6.8 and 6.1.1.4'
H H 0 0 'International Tables Vol C Tables 4.2.6.8 and 6.1.1.4'
N N 0.006 0.003 'International Tables Vol C Tables 4.2.6.8 and 6.1.1.4'
O O 0.011 0.006 'International Tables Vol C Tables 4.2.6.8 and 6.1.1.4'
F F 0.017 0.01 'International Tables Vol C Tables 4.2.6.8 and 6.1.1.4'
Cl Cl 0.148 0.159 'International Tables Vol C Tables 4.2.6.8 and 6.1.1.4'

loop_
_geom_angle_atom_site_label_1
_geom_angle_atom_site_label_2
_geom_angle_atom_site_label_3
_geom_angle
C2 C1 N5 134.4(3)
C2 C1 C3 113.9(3)
N5 C1 C3 111.7(2)
N3 C2 C1 122.5(3)
N3 C2 Cl 117.3(2)
C1 C2 Cl 120.3(3)
N2 C3 N4 128.1(3)
N2 C3 C1 127.2(3)
N4 C3 C1 104.6(3)
N5 C4 N4 114.2(3)
N5 C4 H4 122.9
N4 C4 H4 122.9
F C5 C10 118.4(3)
F C5 C13 116.8(3)
C10 C5 C13 124.8(3)
N2 C6 N3 128.3(3)
N2 C6 N1 116.4(3)
N3 C6 N1 115.2(3)
C8 C7 C10 120.0(3)
C8 C7 H7 120
C10 C7 H7 120
C15 C8 C7 122.5(3)
C15 C8 N4 119.4(3)
C7 C8 N4 118.0(3)
O2 C9 C12 110.4(3)
O2 C9 C17 101.7(2)
C12 C9 C17 111.3(3)
O2 C9 C21 109.4(3)
C12 C9 C21 112.8(3)
C17 C9 C21 110.8(2)
C5 C10 C7 116.3(3)
C5 C10 C18 122.1(3)
C7 C10 C18 121.6(3)
O1 C11 O2 128.4(3)
O1 C11 N1 122.2(3)
O2 C11 N1 109.3(3)
C9 C12 H12A 109.5
C9 C12 H12B 109.5
H12A C12 H12B 109.5
C9 C12 H12C 109.5
H12A C12 H12C 109.5
H12B C12 H12C 109.5
C5 C13 C15 118.1(3)
C5 C13 H13 120.9
C15 C13 H13 120.9
O3 C14 O4 128.6(3)
O3 C14 N1 122.0(3)
O4 C14 N1 109.3(3)
C8 C15 C13 118.3(3)
C8 C15 H15 120.8
C13 C15 H15 120.8
C19 C16 O4 101.8(2)
C19 C16 C22 111.8(3)
O4 C16 C22 108.6(2)
C19 C16 C20 111.4(3)
O4 C16 C20 109.3(2)
C22 C16 C20 113.3(3)
C9 C17 H17A 109.5
C9 C17 H17B 109.5
H17A C17 H17B 109.5
C9 C17 H17C 109.5
H17A C17 H17C 109.5
H17B C17 H17C 109.5
C10 C18 H18A 109.5
C10 C18 H18B 109.5
H18A C18 H18B 109.5
C10 C18 H18C 109.5
H18A C18 H18C 109.5
H18B C18 H18C 109.5
C16 C19 H19A 109.5
C16 C19 H19B 109.5
H19A C19 H19B 109.5
C16 C19 H19C 109.5
H19A C19 H19C 109.5
H19B C19 H19C 109.5
C16 C20 H20A 109.5
C16 C20 H20B 109.5
H20A C20 H20B 109.5
C16 C20 H20C 109.5
H20A C20 H20C 109.5
H20B C20 H20C 109.5
C9 C21 H21A 109.5
C9 C21 H21B 109.5
H21A C21 H21B 109.5
C9 C21 H21C 109.5
H21A C21 H21C 109.5
H21B C21 H21C 109.5
C16 C22 H22A 109.5
C16 C22 H22B 109.5
H22A C22 H22B 109.5
C16 C22 H22C 109.5
H22A C22 H22C 109.5
H22B C22 H22C 109.5
C6 N1 C14 117.0(3)
C6 N1 C11 117.6(2)
C14 N1 C11 125.3(3)
C3 N2 C6 111.5(3)
C2 N3 C6 116.5(2)
C3 N4 C4 106.0(2)
C3 N4 C8 127.6(3)
C4 N4 C8 126.3(3)
C4 N5 C1 103.5(2)
C11 O2 C9 120.4(2)
C14 O4 C16 119.4(2)

loop_
_geom_bond_atom_site_label_1
_geom_bond_atom_site_label_2
_geom_bond_distance
Cl C2 1.733(3)
F C5 1.372(3)
C1 C2 1.380(4)
C1 N5 1.387(4)
C1 C3 1.405(4)
C2 N3 1.317(4)
C3 N2 1.318(4)
C3 N4 1.378(3)
C4 N5 1.308(3)
C4 N4 1.390(4)
C4 H4 0.95
C5 C10 1.375(5)
C5 C13 1.384(4)
C6 N2 1.337(3)
C6 N3 1.351(3)
C6 N1 1.418(4)
C7 C8 1.387(4)
C7 C10 1.394(4)
C7 H7 0.95
C8 C15 1.379(4)
C8 N4 1.448(3)
C9 O2 1.496(4)
C9 C12 1.511(4)
C9 C17 1.519(4)
C9 C21 1.525(4)
C10 C18 1.498(4)
C11 O1 1.193(3)
C11 O2 1.327(3)
C11 N1 1.422(4)
C12 H12A 0.98
C12 H12B 0.98
C12 H12C 0.98
C13 C15 1.389(4)
C13 H13 0.95
C14 O3 1.199(4)
C14 O4 1.327(4)
C14 N1 1.421(3)
C15 H15 0.95
C16 C19 1.502(4)
C16 O4 1.504(3)
C16 C22 1.517(4)
C16 C20 1.532(4)
C17 H17A 0.98
C17 H17B 0.98
C17 H17C 0.98
C18 H18A 0.98
C18 H18B 0.98
C18 H18C 0.98
C19 H19A 0.98
C19 H19B 0.98
C19 H19C 0.98
C20 H20A 0.98
C20 H20B 0.98
C20 H20C 0.98
C21 H21A 0.98
C21 H21B 0.98
C21 H21C 0.98
C22 H22A 0.98
C22 H22B 0.98
C22 H22C 0.98

loop_
_geom_torsion_atom_site_label_1
_geom_torsion_atom_site_label_2
_geom_torsion_atom_site_label_3
_geom_torsion_atom_site_label_4
_geom_torsion
N5 C1 C2 N3 -179.4(3)
C3 C1 C2 N3 -1.7(4)
N5 C1 C2 Cl -0.1(5)
C3 C1 C2 Cl 177.6(2)
C2 C1 C3 N2 3.4(5)
N5 C1 C3 N2 -178.4(3)
C2 C1 C3 N4 -178.9(3)
N5 C1 C3 N4 -0.7(3)
C10 C7 C8 C15 -0.1(4)
C10 C7 C8 N4 178.4(2)
F C5 C10 C7 179.9(2)
C13 C5 C10 C7 0.1(4)
F C5 C10 C18 1.7(4)
C13 C5 C10 C18 -178.1(3)
C8 C7 C10 C5 0.1(4)
C8 C7 C10 C18 178.2(3)
F C5 C13 C15 180.0(2)
C10 C5 C13 C15 -0.2(4)
C7 C8 C15 C13 -0.1(4)
N4 C8 C15 C13 -178.5(2)
C5 C13 C15 C8 0.2(4)
N2 C6 N1 C14 -128.8(3)
N3 C6 N1 C14 50.0(4)
N2 C6 N1 C11 47.7(4)
N3 C6 N1 C11 -133.5(3)
O3 C14 N1 C6 29.9(4)
O4 C14 N1 C6 -147.0(2)
O3 C14 N1 C11 -146.4(3)
O4 C14 N1 C11 36.7(4)
O1 C11 N1 C6 28.1(4)
O2 C11 N1 C6 -148.8(2)
O1 C11 N1 C14 -155.6(3)
O2 C11 N1 C14 27.5(4)
N4 C3 N2 C6 179.7(3)
C1 C3 N2 C6 -3.2(5)
N3 C6 N2 C3 1.4(5)
N1 C6 N2 C3 -180.0(3)
C1 C2 N3 C6 0.3(4)
Cl C2 N3 C6 -179.0(2)
N2 C6 N3 C2 -0.1(5)
N1 C6 N3 C2 -178.8(3)
N2 C3 N4 C4 177.8(3)
C1 C3 N4 C4 0.2(3)
N2 C3 N4 C8 -3.5(5)
C1 C3 N4 C8 178.9(3)
N5 C4 N4 C3 0.5(4)
N5 C4 N4 C8 -178.3(3)
C15 C8 N4 C3 -39.0(4)
C7 C8 N4 C3 142.4(3)
C15 C8 N4 C4 139.5(3)
C7 C8 N4 C4 -39.1(4)
N4 C4 N5 C1 -0.9(4)
C2 C1 N5 C4 178.7(3)
C3 C1 N5 C4 1.0(3)
O1 C11 O2 C9 12.8(5)
N1 C11 O2 C9 -170.5(2)
C12 C9 O2 C11 56.2(4)
C17 C9 O2 C11 174.3(2)
C21 C9 O2 C11 -68.5(3)
O3 C14 O4 C16 13.8(4)
N1 C14 O4 C16 -169.7(2)
C19 C16 O4 C14 174.8(2)
C22 C16 O4 C14 56.7(3)
C20 C16 O4 C14 -67.3(3)

loop_
_cod_related_entry_id
_cod_related_entry_database
_cod_related_entry_code
1 ChemSpider 10166292
